data_1552771
loop_
_publ_author_name
'Zhu, Ren-Yi'
'Chen, Long'
'Hu, Xiao-Si'
'Zhou, Feng'
'Zhou, Jian'

_publ_section_title
;
 Enantioselective synthesis of <i>P</i>-chiral tertiary phosphine oxides
 with an ethynyl group <i>via</i> Cu(i)-catalyzed azide-alkyne
 cycloaddition.
;
_journal_issue 1
_journal_name_full 'Chemical science'
_journal_page_first 97
_journal_page_last 106
_journal_paper_doi 10.1039/c9sc04938j
_journal_volume 11
_journal_year 2020
_chemical_absolute_configuration ad
_chemical_formula_sum 'C36 H33 Cl N3 O3 P'
_chemical_formula_weight 622.07
_space_group_crystal_system monoclinic
_space_group_IT_number 4
_space_group_name_Hall 'P 2yb'
_space_group_name_H-M_alt 'P 1 21 1'
_atom_sites_solution_hydrogens mixed
_audit_block_doi 10.5517/cc1kp17j
_audit_creation_method SHELXL-2013
_audit_update_record
;
2016-01-27 deposited with the CCDC.	2019-11-06 downloaded from the CCDC.
;
_cell_angle_alpha 90
_cell_angle_beta 114.539(4)
_cell_angle_gamma 90
_cell_formula_units_Z 2
_cell_length_a 14.421(2)
_cell_length_b 7.7894(13)
_cell_length_c 16.028(3)
_cell_measurement_reflns_used 1012
_cell_measurement_temperature 293(2)
_cell_measurement_theta_max 38.207
_cell_measurement_theta_min 4.965
_cell_volume 1637.8(5)
_computing_cell_refinement 'Bruker SMART'
_computing_data_collection 'Bruker SMART'
_computing_data_reduction 'Bruker SHELXTL'
_computing_molecular_graphics 'Bruker SHELXTL'
_computing_publication_material 'Bruker SHELXTL'
_computing_structure_refinement 'SHELXL-2013 (Sheldrick, 2013)'
_computing_structure_solution 'Bruker SHELXTL'
_diffrn_ambient_temperature 293(2)
_diffrn_measured_fraction_theta_full 0.971
_diffrn_measured_fraction_theta_max 0.998
_diffrn_measurement_device_type 'CCD area detector'
_diffrn_measurement_method 'phi and omega scans'
_diffrn_radiation_type MoK\a
_diffrn_radiation_wavelength 0.71073
_diffrn_reflns_av_R_equivalents 0.0570
_diffrn_reflns_av_unetI/netI 0.0992
_diffrn_reflns_Laue_measured_fraction_full 0.971
_diffrn_reflns_Laue_measured_fraction_max 0.998
_diffrn_reflns_limit_h_max 16
_diffrn_reflns_limit_h_min -17
_diffrn_reflns_limit_k_max 9
_diffrn_reflns_limit_k_min -9
_diffrn_reflns_limit_l_max 19
_diffrn_reflns_limit_l_min -12
_diffrn_reflns_number 9105
_diffrn_reflns_point_group_measured_fraction_full 0.928
_diffrn_reflns_point_group_measured_fraction_max 0.955
_diffrn_reflns_theta_full 25.242
_diffrn_reflns_theta_max 24.998
_diffrn_reflns_theta_min 1.552
_exptl_absorpt_coefficient_mu 0.205
_exptl_absorpt_correction_T_max 0.7456
_exptl_absorpt_correction_T_min 0.6328
_exptl_absorpt_correction_type multi-scan
_exptl_absorpt_process_details sadabs
_exptl_crystal_colour colorless
_exptl_crystal_density_diffrn 1.261
_exptl_crystal_description prismatic
_exptl_crystal_F_000 652
_exptl_crystal_size_max 0.19
_exptl_crystal_size_mid 0.10
_exptl_crystal_size_min 0.04
_refine_diff_density_max 0.278
_refine_diff_density_min -0.206
_refine_diff_density_rms 0.051
_refine_ls_abs_structure_details
; 
 Flack x determined using 1001 quotients [(I+)-(I-)]/[(I+)+(I-)] 
 (Parsons and Flack (2004), Acta Cryst. A60, s61). 
;
_refine_ls_abs_structure_Flack 0.00(11)
_refine_ls_extinction_method none
_refine_ls_goodness_of_fit_ref 1.095
_refine_ls_hydrogen_treatment constr
_refine_ls_matrix_type full
_refine_ls_number_parameters 410
_refine_ls_number_reflns 5518
_refine_ls_number_restraints 9
_refine_ls_restrained_S_all 1.096
_refine_ls_R_factor_all 0.1285
_refine_ls_R_factor_gt 0.0879
_refine_ls_shift/su_max 0.039
_refine_ls_shift/su_mean 0.001
_refine_ls_structure_factor_coef Fsqd
_refine_ls_weighting_details 'w=1/[\s^2^(Fo^2^)+(0.0717P)^2^] where P=(Fo^2^+2Fc^2^)/3'
_refine_ls_weighting_scheme calc
_refine_ls_wR_factor_gt 0.1703
_refine_ls_wR_factor_ref 0.1920
_reflns_Friedel_coverage 0.770
_reflns_Friedel_fraction_full 0.879
_reflns_Friedel_fraction_max 0.904
_reflns_number_gt 3679
_reflns_number_total 5518
_reflns_threshold_expression 'I > 2\s(I)'
_cod_data_source_file c9sc04938j3.cif
_cod_data_source_block cd15350
_cod_depositor_comments
;Adding full bibliography for 1552766--1552772.cif.

 Adding full bibliography for 1552766--1552772.cif.
;
_cod_original_sg_symbol_H-M 'P 21'
_cod_database_code 1552771
_shelx_space_group_comment
; 
The symmetry employed for this shelxl refinement is uniquely defined 
by the following loop, which should always be used as a source of 
symmetry information in preference to the above space-group names. 
They are only intended as comments. 
;
_shelxl_version_number 2013-4

loop_
_space_group_symop_operation_xyz
'x, y, z'
'-x, y+1/2, -z'

loop_
_atom_site_label
_atom_site_type_symbol
_atom_site_fract_x
_atom_site_fract_y
_atom_site_fract_z
_atom_site_U_iso_or_equiv
_atom_site_adp_type
_atom_site_occupancy
_atom_site_site_symmetry_order
_atom_site_calc_flag
_atom_site_refinement_flags_posn
_atom_site_refinement_flags_adp
_atom_site_refinement_flags_occupancy
_atom_site_disorder_assembly
_atom_site_disorder_group
Cl1 Cl 1.0274(2) 0.9256(11) 1.1786(3) 0.237(4) Uani 1 1 d . . . . .
P1 P 0.28441(14) 0.9359(3) 0.45321(13) 0.0459(6) Uani 1 1 d . . . . .
N1 N 0.5299(5) 0.8551(11) 0.9600(4) 0.066(2) Uani 1 1 d . . . . .
N2 N 0.4316(5) 0.8861(13) 0.9171(5) 0.082(3) Uani 1 1 d . . . . .
N3 N 0.4093(5) 0.8904(12) 0.8298(4) 0.076(3) Uani 1 1 d . . . . .
O1 O 0.2408(4) 1.1083(8) 0.4456(4) 0.0607(16) Uani 1 1 d . . . . .
O2 O 0.6655(4) 0.8180(9) 0.7814(4) 0.0662(18) Uani 1 1 d . . . . .
O3 O 0.5550(4) 0.7889(9) 0.2689(4) 0.0711(19) Uani 1 1 d . . . . .
C1 C 0.5700(6) 0.8357(15) 0.8976(5) 0.072(3) Uani 1 1 d . . . . .
H1 H 0.6371 0.8093 0.9092 0.087 Uiso 1 1 calc R U . . .
C2 C 0.4927(5) 0.8625(11) 0.8159(5) 0.0463(19) Uani 1 1 d . . . . .
C3 C 0.4902(5) 0.8606(12) 0.7224(5) 0.050(2) Uani 1 1 d . . . . .
C4 C 0.3970(5) 0.8855(9) 0.6474(5) 0.0421(18) Uani 1 1 d . . . . .
H4 H 0.3381 0.9025 0.6566 0.050 Uiso 1 1 calc R U . . .
C5 C 0.3923(5) 0.8851(11) 0.5590(5) 0.050(2) Uani 1 1 d . . . . .
C6 C 0.4794(6) 0.8566(11) 0.5440(5) 0.048(2) Uani 1 1 d . . . . .
C7 C 0.5714(6) 0.8329(11) 0.6176(5) 0.047(2) Uani 1 1 d . . . . .
H7 H 0.6301 0.8148 0.6082 0.056 Uiso 1 1 calc R U . . .
C8 C 0.5768(5) 0.8359(11) 0.7061(5) 0.047(2) Uani 1 1 d . . . . .
C9 C 0.4583(6) 0.8571(10) 0.4448(5) 0.0454(19) Uani 1 1 d . . . . .
C10 C 0.5275(6) 0.8243(11) 0.4076(5) 0.052(2) Uani 1 1 d . . . . .
H10 H 0.5953 0.8014 0.4459 0.062 Uiso 1 1 calc R U . . .
C11 C 0.4962(6) 0.8254(11) 0.3135(5) 0.054(2) Uani 1 1 d . . . . .
C12 C 0.3925(6) 0.8607(12) 0.2552(5) 0.056(2) Uani 1 1 d . . . . .
C13 C 0.3247(6) 0.8881(12) 0.2925(5) 0.054(2) Uani 1 1 d . . . . .
H13 H 0.2562 0.9056 0.2545 0.065 Uiso 1 1 calc R U . . .
C14 C 0.3570(6) 0.8900(11) 0.3872(5) 0.054(2) Uani 1 1 d . . . . .
C15 C 0.3595(6) 0.8610(14) 0.1565(6) 0.067(3) Uani 1 1 d . . . . .
C16 C 0.3344(8) 0.8682(18) 0.0785(7) 0.103(4) Uani 1 1 d . . . . .
H16 H 0.3142 0.8741 0.0153 0.124 Uiso 1 1 calc R U . . .
C17 C 0.1882(6) 0.7712(11) 0.4270(5) 0.046(2) Uani 1 1 d . . . . .
C18 C 0.2082(7) 0.6027(13) 0.4192(6) 0.064(2) Uani 1 1 d . . . . .
H18 H 0.2743 0.5707 0.4297 0.077 Uiso 1 1 calc R U . . .
C19 C 0.1357(9) 0.4807(13) 0.3966(7) 0.076(3) Uani 1 1 d . . . . .
H19 H 0.1518 0.3669 0.3910 0.091 Uiso 1 1 calc R U . . .
C20 C 0.0384(9) 0.5242(17) 0.3820(7) 0.081(3) Uani 1 1 d . . . . .
C21 C 0.0161(8) 0.6901(19) 0.3924(8) 0.090(4) Uani 1 1 d . . . . .
H21 H -0.0491 0.7203 0.3855 0.108 Uiso 1 1 calc R U . . .
C22 C 0.0902(6) 0.8119(14) 0.4132(6) 0.067(3) Uani 1 1 d . . . . .
H22 H 0.0739 0.9259 0.4181 0.081 Uiso 1 1 calc R U . . .
C23 C -0.0436(9) 0.3885(18) 0.3572(9) 0.125(5) Uani 1 1 d . . . . .
H23A H -0.0263 0.2936 0.3281 0.187 Uiso 1 1 calc R U . . .
H23B H -0.1076 0.4363 0.3158 0.187 Uiso 1 1 calc R U . . .
H23C H -0.0490 0.3493 0.4117 0.187 Uiso 1 1 calc R U . . .
C24 C 0.5801(7) 0.8450(18) 1.0614(5) 0.087(4) Uani 1 1 d . . . . .
H24A H 0.5653 0.7347 1.0812 0.105 Uiso 1 1 calc R U . . .
H24B H 0.5530 0.9340 1.0874 0.105 Uiso 1 1 calc R U . . .
C25 C 0.6948(7) 0.8667(19) 1.0962(6) 0.072(3) Uani 1 1 d . . . . .
C26 C 0.7339(11) 1.025(2) 1.1001(9) 0.109(4) Uani 1 1 d . . . . .
H26 H 0.6916 1.1210 1.0843 0.130 Uiso 1 1 calc R U . . .
C27 C 0.8364(14) 1.043(2) 1.1275(10) 0.128(5) Uani 1 1 d . . . . .
H27 H 0.8638 1.1521 1.1316 0.153 Uiso 1 1 calc R U . . .
C28 C 0.8998(10) 0.904(3) 1.1491(9) 0.126(6) Uani 1 1 d . . . . .
C29 C 0.8581(9) 0.749(2) 1.1449(9) 0.112(5) Uani 1 1 d . . . . .
H29 H 0.8992 0.6513 1.1598 0.134 Uiso 1 1 calc R U . . .
C30 C 0.7561(9) 0.7332(17) 1.1188(7) 0.086(3) Uani 1 1 d . . . . .
H30 H 0.7286 0.6245 1.1169 0.104 Uiso 1 1 calc R U . . .
C31 C 0.6639(6) 0.8046(11) 0.3163(6) 0.057(2) Uani 1 1 d . . . . .
H31A H 0.6958 0.7468 0.2814 0.069 Uiso 1 1 calc R U . . .
H31B H 0.6868 0.7491 0.3757 0.069 Uiso 1 1 calc R U . . .
C32 C 0.6952(8) 0.9837(13) 0.3289(8) 0.087(3) Uani 1 1 d . . . . .
H32A H 0.6742 1.0353 0.3734 0.105 Uiso 1 1 calc R U . . .
H32B H 0.6606 1.0442 0.2713 0.105 Uiso 1 1 calc R U . . .
C33 C 0.8071(8) 1.0056(19) 0.3607(9) 0.121(5) Uani 1 1 d . . . . .
H33A H 0.8405 0.9802 0.4250 0.181 Uiso 1 1 calc R U . . .
H33B H 0.8217 1.1218 0.3502 0.181 Uiso 1 1 calc R U . . .
H33C H 0.8314 0.9288 0.3273 0.181 Uiso 1 1 calc R U . . .
C34 C 0.7598(6) 0.8498(17) 0.7754(6) 0.087(3) Uani 1 1 d . . . . .
H34A H 0.7570 0.9587 0.7451 0.104 Uiso 1 1 calc R U . . .
H34B H 0.7735 0.7598 0.7402 0.104 Uiso 1 1 calc R U . . .
C35 C 0.8410(7) 0.854(2) 0.8701(8) 0.127(5) Uani 1 1 d D . . . .
H35A H 0.8510 0.7388 0.8936 0.152 Uiso 0.7 1 d R U P A 1
H35B H 0.8188 0.9245 0.9074 0.152 Uiso 0.7 1 d R U P A 1
H35C H 0.9063 0.8348 0.8690 0.152 Uiso 0.3 1 d R U P B 2
H35D H 0.8276 0.7648 0.9050 0.152 Uiso 0.3 1 d R U P B 2
C36 C 0.9400(12) 0.920(4) 0.8758(15) 0.184(11) Uani 0.7 1 d D U P C 1
H36A H 0.9597 0.8575 0.8341 0.276 Uiso 0.7 1 calc R U P C 1
H36B H 0.9911 0.9065 0.9372 0.276 Uiso 0.7 1 calc R U P C 1
H36C H 0.9332 1.0398 0.8597 0.276 Uiso 0.7 1 calc R U P C 1
C36' C 0.844(4) 1.027(5) 0.914(4) 0.183(12) Uani 0.3 1 d D U P C 2
H36D H 0.8985 1.0943 0.9115 0.275 Uiso 0.3 1 calc R U P C 2
H36E H 0.8556 1.0105 0.9772 0.275 Uiso 0.3 1 calc R U P C 2
H36F H 0.7805 1.0850 0.8822 0.275 Uiso 0.3 1 calc R U P C 2

loop_
_atom_site_aniso_label
_atom_site_aniso_U_11
_atom_site_aniso_U_22
_atom_site_aniso_U_33
_atom_site_aniso_U_23
_atom_site_aniso_U_13
_atom_site_aniso_U_12
Cl1 0.072(2) 0.422(10) 0.184(4) 0.082(6) 0.020(2) -0.044(4)
P1 0.0457(11) 0.0518(14) 0.0426(11) 0.0011(11) 0.0207(9) 0.0080(11)
N1 0.070(5) 0.094(6) 0.042(4) 0.007(4) 0.033(4) 0.008(5)
N2 0.058(4) 0.142(9) 0.050(4) 0.000(5) 0.027(4) 0.007(5)
N3 0.057(4) 0.134(9) 0.042(4) -0.010(5) 0.026(3) 0.008(5)
O1 0.051(3) 0.061(4) 0.064(4) 0.005(3) 0.017(3) 0.014(3)
O2 0.047(3) 0.104(5) 0.048(3) 0.012(3) 0.021(3) 0.012(3)
O3 0.077(4) 0.097(5) 0.052(3) -0.002(3) 0.040(3) -0.001(4)
C1 0.046(4) 0.123(9) 0.048(5) 0.015(6) 0.019(4) 0.010(6)
C2 0.044(4) 0.055(5) 0.045(4) -0.002(4) 0.023(4) 0.002(4)
C3 0.043(4) 0.058(6) 0.046(4) 0.004(4) 0.017(4) 0.000(4)
C4 0.047(4) 0.034(5) 0.053(4) 0.000(4) 0.029(4) 0.004(3)
C5 0.056(4) 0.052(6) 0.041(4) 0.004(4) 0.021(4) 0.014(4)
C6 0.053(4) 0.048(5) 0.053(5) -0.002(4) 0.031(4) 0.004(4)
C7 0.049(4) 0.054(5) 0.046(4) -0.003(4) 0.028(4) -0.003(4)
C8 0.031(4) 0.055(6) 0.052(5) 0.002(4) 0.015(4) 0.002(4)
C9 0.058(5) 0.039(5) 0.050(4) 0.002(4) 0.033(4) -0.004(4)
C10 0.055(4) 0.054(6) 0.046(5) 0.006(4) 0.021(4) 0.006(4)
C11 0.069(5) 0.049(6) 0.060(5) 0.001(5) 0.044(5) -0.002(5)
C12 0.058(5) 0.066(6) 0.052(5) 0.003(5) 0.030(4) -0.002(5)
C13 0.056(4) 0.068(7) 0.041(4) 0.003(4) 0.021(4) 0.003(4)
C14 0.056(5) 0.067(7) 0.049(5) -0.002(4) 0.033(4) -0.003(4)
C15 0.071(5) 0.089(8) 0.045(5) 0.008(5) 0.027(4) 0.002(5)
C16 0.109(8) 0.152(13) 0.057(6) 0.013(8) 0.044(6) 0.018(9)
C17 0.048(5) 0.057(6) 0.031(4) 0.000(4) 0.014(4) 0.007(4)
C18 0.075(6) 0.058(7) 0.062(6) -0.001(5) 0.030(5) 0.010(6)
C19 0.106(8) 0.051(8) 0.074(7) 0.001(5) 0.040(7) 0.000(6)
C20 0.071(7) 0.085(9) 0.078(7) 0.003(7) 0.021(6) -0.023(7)
C21 0.056(6) 0.119(12) 0.099(9) 0.014(8) 0.037(6) -0.001(7)
C22 0.051(5) 0.078(8) 0.071(6) 0.005(5) 0.024(5) 0.011(5)
C23 0.119(9) 0.117(13) 0.125(11) 0.011(9) 0.037(9) -0.048(9)
C24 0.080(6) 0.144(11) 0.040(5) 0.006(6) 0.027(5) 0.016(7)
C25 0.066(6) 0.114(10) 0.036(5) 0.013(6) 0.022(4) 0.007(7)
C26 0.110(11) 0.098(11) 0.113(11) 0.013(9) 0.041(9) -0.009(9)
C27 0.138(14) 0.138(15) 0.105(11) 0.006(10) 0.047(12) -0.041(12)
C28 0.071(8) 0.21(2) 0.092(9) 0.035(12) 0.025(7) -0.002(12)
C29 0.060(8) 0.163(16) 0.105(10) 0.026(10) 0.027(7) 0.020(8)
C30 0.075(7) 0.111(11) 0.070(7) 0.007(7) 0.027(6) 0.000(7)
C31 0.071(6) 0.051(6) 0.064(6) 0.003(5) 0.043(5) 0.004(5)
C32 0.111(9) 0.060(9) 0.113(9) -0.013(6) 0.069(8) 0.000(6)
C33 0.108(9) 0.145(13) 0.138(11) -0.055(9) 0.079(9) -0.052(9)
C34 0.065(6) 0.120(10) 0.073(6) 0.004(7) 0.025(5) -0.017(7)
C35 0.054(6) 0.205(17) 0.109(10) -0.010(11) 0.021(7) -0.013(9)
C36 0.087(12) 0.29(3) 0.153(18) 0.01(2) 0.031(12) -0.068(18)
C36' 0.088(15) 0.29(3) 0.15(2) 0.01(2) 0.031(15) -0.07(2)

loop_
_atom_type_symbol
_atom_type_description
_atom_type_scat_dispersion_real
_atom_type_scat_dispersion_imag
_atom_type_scat_source
C C 0.0033 0.0016 'International Tables Vol C Tables 4.2.6.8 and 6.1.1.4'
H H 0.0000 0.0000 'International Tables Vol C Tables 4.2.6.8 and 6.1.1.4'
N N 0.0061 0.0033 'International Tables Vol C Tables 4.2.6.8 and 6.1.1.4'
O O 0.0106 0.0060 'International Tables Vol C Tables 4.2.6.8 and 6.1.1.4'
P P 0.1023 0.0942 'International Tables Vol C Tables 4.2.6.8 and 6.1.1.4'
Cl Cl 0.1484 0.1585 'International Tables Vol C Tables 4.2.6.8 and 6.1.1.4'

loop_
_geom_angle_atom_site_label_1
_geom_angle_atom_site_label_2
_geom_angle_atom_site_label_3
_geom_angle
O1 P1 C17 111.7(4)
O1 P1 C5 116.8(4)
C17 P1 C5 110.0(4)
O1 P1 C14 117.8(4)
C17 P1 C14 107.4(4)
C5 P1 C14 91.4(3)
N2 N1 C1 109.4(6)
N2 N1 C24 120.9(6)
C1 N1 C24 129.8(7)
N3 N2 N1 107.4(6)
N2 N3 C2 109.8(6)
C8 O2 C34 119.8(6)
C11 O3 C31 119.5(6)
C2 C1 N1 105.5(7)
C2 C1 H1 127.2
N1 C1 H1 127.2
N3 C2 C1 107.9(6)
N3 C2 C3 121.8(7)
C1 C2 C3 130.4(7)
C8 C3 C4 118.5(6)
C8 C3 C2 122.9(7)
C4 C3 C2 118.6(6)
C5 C4 C3 120.0(6)
C5 C4 H4 120.0
C3 C4 H4 120.0
C4 C5 C6 120.7(7)
C4 C5 P1 128.0(5)
C6 C5 P1 111.1(5)
C7 C6 C5 119.5(6)
C7 C6 C9 127.9(6)
C5 C6 C9 112.6(7)
C6 C7 C8 120.0(6)
C6 C7 H7 120.0
C8 C7 H7 120.0
O2 C8 C7 122.7(6)
O2 C8 C3 115.9(6)
C7 C8 C3 121.4(7)
C10 C9 C14 119.7(7)
C10 C9 C6 126.6(7)
C14 C9 C6 113.7(6)
C9 C10 C11 120.1(7)
C9 C10 H10 119.9
C11 C10 H10 119.9
O3 C11 C10 125.8(7)
O3 C11 C12 114.5(7)
C10 C11 C12 119.7(7)
C13 C12 C11 119.6(7)
C13 C12 C15 120.7(7)
C11 C12 C15 119.7(7)
C12 C13 C14 120.4(7)
C12 C13 H13 119.8
C14 C13 H13 119.8
C13 C14 C9 120.4(6)
C13 C14 P1 128.9(6)
C9 C14 P1 110.6(5)
C16 C15 C12 177.2(13)
C15 C16 H16 180.0
C18 C17 C22 116.8(9)
C18 C17 P1 122.3(7)
C22 C17 P1 120.9(7)
C19 C18 C17 122.3(9)
C19 C18 H18 118.9
C17 C18 H18 118.9
C18 C19 C20 119.9(10)
C18 C19 H19 120.0
C20 C19 H19 120.0
C21 C20 C19 119.6(10)
C21 C20 C23 119.9(12)
C19 C20 C23 120.5(12)
C20 C21 C22 119.4(10)
C20 C21 H21 120.3
C22 C21 H21 120.3
C21 C22 C17 121.9(10)
C21 C22 H22 119.0
C17 C22 H22 119.0
C20 C23 H23A 109.5
C20 C23 H23B 109.5
H23A C23 H23B 109.5
C20 C23 H23C 109.5
H23A C23 H23C 109.5
H23B C23 H23C 109.5
N1 C24 C25 111.0(7)
N1 C24 H24A 109.4
C25 C24 H24A 109.4
N1 C24 H24B 109.4
C25 C24 H24B 109.4
H24A C24 H24B 108.0
C30 C25 C26 119.4(11)
C30 C25 C24 121.2(13)
C26 C25 C24 119.3(12)
C25 C26 C27 118.9(15)
C25 C26 H26 120.5
C27 C26 H26 120.5
C28 C27 C26 121.7(17)
C28 C27 H27 119.1
C26 C27 H27 119.1
C29 C28 C27 117.6(14)
C29 C28 Cl1 120.7(16)
C27 C28 Cl1 121.7(19)
C28 C29 C30 120.1(14)
C28 C29 H29 120.0
C30 C29 H29 120.0
C25 C30 C29 122.2(13)
C25 C30 H30 118.9
C29 C30 H30 118.9
O3 C31 C32 111.3(8)
O3 C31 H31A 109.4
C32 C31 H31A 109.4
O3 C31 H31B 109.4
C32 C31 H31B 109.4
H31A C31 H31B 108.0
C31 C32 C33 112.8(10)
C31 C32 H32A 109.0
C33 C32 H32A 109.0
C31 C32 H32B 109.0
C33 C32 H32B 109.0
H32A C32 H32B 107.8
C32 C33 H33A 109.5
C32 C33 H33B 109.5
H33A C33 H33B 109.5
C32 C33 H33C 109.5
H33A C33 H33C 109.5
H33B C33 H33C 109.5
O2 C34 C35 107.8(8)
O2 C34 H34A 110.2
C35 C34 H34A 110.2
O2 C34 H34B 110.2
C35 C34 H34B 110.2
H34A C34 H34B 108.5
C34 C35 C36 113.7(12)
C34 C35 C36' 111(3)
C34 C35 H35A 107.9
C36 C35 H35A 108.5
C34 C35 H35B 108.8
C36 C35 H35B 108.8
H35A C35 H35B 109.0
C34 C35 H35C 110.0
C36' C35 H35C 107.9
C34 C35 H35D 108.4
C36' C35 H35D 110.2
H35C C35 H35D 109.6
C35 C36 H36A 109.5
C35 C36 H36B 109.5
H36A C36 H36B 109.5
C35 C36 H36C 109.5
H36A C36 H36C 109.5
H36B C36 H36C 109.5
C35 C36' H36D 109.5
C35 C36' H36E 109.5
H36D C36' H36E 109.5
C35 C36' H36F 109.5
H36D C36' H36F 109.5
H36E C36' H36F 109.5

loop_
_geom_bond_atom_site_label_1
_geom_bond_atom_site_label_2
_geom_bond_distance
Cl1 C28 1.707(14)
P1 O1 1.467(6)
P1 C17 1.806(9)
P1 C5 1.806(8)
P1 C14 1.806(7)
N1 N2 1.316(9)
N1 C1 1.355(9)
N1 C24 1.481(10)
N2 N3 1.300(9)
N3 C2 1.328(8)
O2 C8 1.353(8)
O2 C34 1.424(10)
O3 C11 1.347(8)
O3 C31 1.438(9)
C1 C2 1.337(10)
C1 H1 0.9300
C2 C3 1.486(10)
C3 C8 1.390(9)
C3 C4 1.395(10)
C4 C5 1.390(10)
C4 H4 0.9300
C5 C6 1.392(9)
C6 C7 1.373(10)
C6 C9 1.489(10)
C7 C8 1.389(10)
C7 H7 0.9300
C9 C10 1.384(9)
C9 C14 1.390(10)
C10 C11 1.383(10)
C10 H10 0.9300
C11 C12 1.422(11)
C12 C13 1.358(10)
C12 C15 1.451(11)
C13 C14 1.391(10)
C13 H13 0.9300
C15 C16 1.150(12)
C16 H16 0.9300
C17 C18 1.360(12)
C17 C22 1.374(11)
C18 C19 1.347(12)
C18 H18 0.9300
C19 C20 1.366(13)
C19 H19 0.9300
C20 C21 1.359(15)
C20 C23 1.511(15)
C21 C22 1.362(14)
C21 H21 0.9300
C22 H22 0.9300
C23 H23A 0.9600
C23 H23B 0.9600
C23 H23C 0.9600
C24 C25 1.520(12)
C24 H24A 0.9700
C24 H24B 0.9700
C25 C30 1.315(14)
C25 C26 1.347(16)
C26 C27 1.364(17)
C26 H26 0.9300
C27 C28 1.36(2)
C27 H27 0.9300
C28 C29 1.34(2)
C29 C30 1.358(15)
C29 H29 0.9300
C30 H30 0.9300
C31 C32 1.454(13)
C31 H31A 0.9700
C31 H31B 0.9700
C32 C33 1.486(13)
C32 H32A 0.9700
C32 H32B 0.9700
C33 H33A 0.9600
C33 H33B 0.9600
C33 H33C 0.9600
C34 C35 1.483(13)
C34 H34A 0.9700
C34 H34B 0.9700
C35 C36 1.485(16)
C35 C36' 1.51(3)
C35 H35A 0.9598
C35 H35B 0.9602
C35 H35C 0.9601
C35 H35D 0.9602
C36 H36A 0.9600
C36 H36B 0.9600
C36 H36C 0.9600
C36' H36D 0.9600
C36' H36E 0.9600
C36' H36F 0.9600

loop_
_geom_hbond_atom_site_label_D
_geom_hbond_atom_site_label_H
_geom_hbond_atom_site_label_A
_geom_hbond_distance_DH
_geom_hbond_distance_HA
_geom_hbond_distance_DA
_geom_hbond_angle_DHA
C1 H1 O2 0.93 2.25 2.741(9) 112.3
C1 H1 O2 0.93 2.25 2.741(9) 112.3
C1 H1 O2 0.93 2.25 2.741(9) 112.3
C1 H1 O2 0.93 2.25 2.741(9) 112.3
C1 H1 O2 0.93 2.25 2.741(9) 112.3

loop_
_geom_torsion_atom_site_label_1
_geom_torsion_atom_site_label_2
_geom_torsion_atom_site_label_3
_geom_torsion_atom_site_label_4
_geom_torsion
C1 N1 N2 N3 -1.3(12)
C24 N1 N2 N3 179.0(9)
N1 N2 N3 C2 -0.1(12)
N2 N1 C1 C2 2.2(12)
C24 N1 C1 C2 -178.2(10)
N2 N3 C2 C1 1.5(12)
N2 N3 C2 C3 -179.8(9)
N1 C1 C2 N3 -2.2(12)
N1 C1 C2 C3 179.3(9)
N3 C2 C3 C8 178.4(9)
C1 C2 C3 C8 -3.2(16)
N3 C2 C3 C4 -1.2(13)
C1 C2 C3 C4 177.1(10)
C8 C3 C4 C5 0.1(12)
C2 C3 C4 C5 179.7(8)
C3 C4 C5 C6 1.2(12)
C3 C4 C5 P1 -173.1(6)
O1 P1 C5 C4 59.4(9)
C17 P1 C5 C4 -69.2(8)
C14 P1 C5 C4 -178.3(8)
O1 P1 C5 C6 -115.3(6)
C17 P1 C5 C6 116.1(6)
C14 P1 C5 C6 6.9(7)
C4 C5 C6 C7 -1.6(12)
P1 C5 C6 C7 173.6(7)
C4 C5 C6 C9 178.7(8)
P1 C5 C6 C9 -6.1(9)
C5 C6 C7 C8 0.6(12)
C9 C6 C7 C8 -179.7(8)
C34 O2 C8 C7 20.1(13)
C34 O2 C8 C3 -158.9(9)
C6 C7 C8 O2 -178.1(8)
C6 C7 C8 C3 0.8(13)
C4 C3 C8 O2 177.9(7)
C2 C3 C8 O2 -1.8(12)
C4 C3 C8 C7 -1.1(13)
C2 C3 C8 C7 179.3(8)
C7 C6 C9 C10 3.7(14)
C5 C6 C9 C10 -176.6(8)
C7 C6 C9 C14 -178.1(8)
C5 C6 C9 C14 1.6(10)
C14 C9 C10 C11 0.4(12)
C6 C9 C10 C11 178.5(8)
C31 O3 C11 C10 -22.3(13)
C31 O3 C11 C12 160.3(8)
C9 C10 C11 O3 -177.2(8)
C9 C10 C11 C12 0.1(13)
O3 C11 C12 C13 175.7(8)
C10 C11 C12 C13 -1.9(14)
O3 C11 C12 C15 -2.1(12)
C10 C11 C12 C15 -179.6(8)
C11 C12 C13 C14 3.1(14)
C15 C12 C13 C14 -179.1(9)
C12 C13 C14 C9 -2.6(13)
C12 C13 C14 P1 175.9(7)
C10 C9 C14 C13 0.8(12)
C6 C9 C14 C13 -177.5(8)
C10 C9 C14 P1 -178.0(7)
C6 C9 C14 P1 3.7(9)
O1 P1 C14 C13 -63.1(9)
C17 P1 C14 C13 63.9(9)
C5 P1 C14 C13 175.4(9)
O1 P1 C14 C9 115.5(6)
C17 P1 C14 C9 -117.4(6)
C5 P1 C14 C9 -6.0(7)
O1 P1 C17 C18 172.3(6)
C5 P1 C17 C18 -56.4(7)
C14 P1 C17 C18 41.7(8)
O1 P1 C17 C22 -7.1(7)
C5 P1 C17 C22 124.3(7)
C14 P1 C17 C22 -137.6(7)
C22 C17 C18 C19 1.7(13)
P1 C17 C18 C19 -177.7(7)
C17 C18 C19 C20 -0.9(15)
C18 C19 C20 C21 -1.6(16)
C18 C19 C20 C23 -179.7(10)
C19 C20 C21 C22 3.1(17)
C23 C20 C21 C22 -178.8(10)
C20 C21 C22 C17 -2.3(16)
C18 C17 C22 C21 -0.1(13)
P1 C17 C22 C21 179.3(8)
N2 N1 C24 C25 -161.4(11)
C1 N1 C24 C25 19.0(17)
N1 C24 C25 C30 -99.0(12)
N1 C24 C25 C26 78.0(13)
C30 C25 C26 C27 0.0(17)
C24 C25 C26 C27 -177.1(10)
C25 C26 C27 C28 1(2)
C26 C27 C28 C29 -2(2)
C26 C27 C28 Cl1 177.1(11)
C27 C28 C29 C30 1(2)
Cl1 C28 C29 C30 -178.1(10)
C26 C25 C30 C29 -1.0(17)
C24 C25 C30 C29 176.0(10)
C28 C29 C30 C25 1(2)
C11 O3 C31 C32 -73.7(10)
O3 C31 C32 C33 -168.7(8)
C8 O2 C34 C35 169.2(10)
O2 C34 C35 C36 -168.3(17)
O2 C34 C35 C36' -81(2)
